data_7207818
loop_
_publ_author_name
'Xu, Xinxin'
'Zhang, Xia'
'Liu, Xiaoxia'
'Wang, Linshan'
'Wang, Enbo'

_publ_section_title
;
 Two 2D \\rightarrow 3D entangled coordination polymers with polycatenated
 and polythreaded features based on 44-sql layers
;
_journal_issue 9
_journal_name_full CrystEngComm
_journal_page_first 3264
_journal_paper_doi 10.1039/c2ce06593b
_journal_volume 14
_journal_year 2012
_chemical_formula_sum 'C125 H134 N10 Ni5 O32'
_chemical_formula_weight 2581.97
_chemical_name_systematic
;
?
;
_space_group_IT_number 88
_symmetry_cell_setting tetragonal
_symmetry_space_group_name_Hall '-I 4ad'
_symmetry_space_group_name_H-M 'I 41/a :2'
_atom_sites_solution_hydrogens geom
_atom_sites_solution_primary direct
_atom_sites_solution_secondary difmap
_audit_creation_method SHELXL-97
_cell_angle_alpha 90.00
_cell_angle_beta 90.00
_cell_angle_gamma 90.00
_cell_formula_units_Z 8
_cell_length_a 27.3120(5)
_cell_length_b 27.3120(5)
_cell_length_c 34.5543(15)
_cell_measurement_reflns_used 60735
_cell_measurement_temperature 293(2)
_cell_measurement_theta_max 25.00
_cell_measurement_theta_min 1.58
_cell_volume 25775.6(13)
_computing_cell_refinement 'SAINT (Bruker, 1999)'
_computing_data_collection 'SMART (Bruker, 1997)'
_computing_data_reduction SAINT
_computing_molecular_graphics 'SHELXTL-PLUS (Sheldrick, 1990)'
_computing_publication_material SHELXL-97
_computing_structure_refinement 'SHELXL-97 (Sheldrick, 1997)'
_computing_structure_solution 'SHELXS-97 (Sheldrick, 1990)'
_diffrn_ambient_temperature 293(2)
_diffrn_measured_fraction_theta_full 0.987
_diffrn_measured_fraction_theta_max 0.987
_diffrn_measurement_device_type 'Bruker APEX CCD area-detector'
_diffrn_measurement_method '\w scans'
_diffrn_radiation_monochromator graphite
_diffrn_radiation_source 'fine-focus sealed tube'
_diffrn_radiation_type MoK\a
_diffrn_radiation_wavelength 0.71073
_diffrn_reflns_av_R_equivalents 0.1017
_diffrn_reflns_av_sigmaI/netI 0.0808
_diffrn_reflns_limit_h_max 32
_diffrn_reflns_limit_h_min -32
_diffrn_reflns_limit_k_max 28
_diffrn_reflns_limit_k_min -32
_diffrn_reflns_limit_l_max 39
_diffrn_reflns_limit_l_min -40
_diffrn_reflns_number 60735
_diffrn_reflns_theta_full 25.00
_diffrn_reflns_theta_max 25.00
_diffrn_reflns_theta_min 1.58
_exptl_absorpt_coefficient_mu 0.795
_exptl_absorpt_correction_T_max 0.867
_exptl_absorpt_correction_T_min 0.833
_exptl_absorpt_correction_type multi-scan
_exptl_absorpt_process_details 'SADABS (Sheldrick, 1996)'
_exptl_crystal_colour green
_exptl_crystal_density_diffrn 1.331
_exptl_crystal_density_method 'not measured'
_exptl_crystal_description block
_exptl_crystal_F_000 10800
_exptl_crystal_size_max 0.23
_exptl_crystal_size_mid 0.20
_exptl_crystal_size_min 0.18
_refine_diff_density_max 0.520
_refine_diff_density_min -0.275
_refine_diff_density_rms 0.064
_refine_ls_extinction_method none
_refine_ls_goodness_of_fit_ref 0.928
_refine_ls_hydrogen_treatment mixed
_refine_ls_matrix_type full
_refine_ls_number_parameters 858
_refine_ls_number_reflns 11207
_refine_ls_number_restraints 28
_refine_ls_restrained_S_all 0.927
_refine_ls_R_factor_all 0.1049
_refine_ls_R_factor_gt 0.0489
_refine_ls_shift/su_max 0.002
_refine_ls_shift/su_mean 0.000
_refine_ls_structure_factor_coef Fsqd
_refine_ls_weighting_details 'calc w=1/[\s^2^(Fo^2^)+(0.0600P)^2^+0.0000P] where P=(Fo^2^+2Fc^2^)/3'
_refine_ls_weighting_scheme calc
_refine_ls_wR_factor_gt 0.0957
_refine_ls_wR_factor_ref 0.1197
_reflns_number_gt 6706
_reflns_number_total 11207
_reflns_threshold_expression >2sigma(I)
_cod_data_source_file c2ce06593b.txt
_cod_data_source_block 1
_cod_depositor_comments
;
The following automatic conversions were performed:

'_symmetry_cell_setting' value 'Tetragonal' changed to 'tetragonal'
according to /home/saulius/struct/CIF-dictionaries/cif_core.dic
dictionary named 'cif_core.dic' version 2.4.1 from 2010-06-29.

Automatic conversion script
Id: cif_fix_values 1715 2011-07-08 13:25:40Z adriana 
;
_cod_original_sg_symbol_H-M I41/a
_cod_database_code 7207818

loop_
_symmetry_equiv_pos_as_xyz
'x, y, z'
'-x+1/2, -y, z+1/2'
'-y+3/4, x+1/4, z+1/4'
'y+3/4, -x+3/4, z+3/4'
'x+1/2, y+1/2, z+1/2'
'-x+1, -y+1/2, z+1'
'-y+5/4, x+3/4, z+3/4'
'y+5/4, -x+5/4, z+5/4'
'-x, -y, -z'
'x-1/2, y, -z-1/2'
'y-3/4, -x-1/4, -z-1/4'
'-y-3/4, x-3/4, -z-3/4'
'-x+1/2, -y+1/2, -z+1/2'
'x, y+1/2, -z'
'y-1/4, -x+1/4, -z+1/4'
'-y-1/4, x-1/4, -z-1/4'

loop_
_atom_site_label
_atom_site_type_symbol
_atom_site_fract_x
_atom_site_fract_y
_atom_site_fract_z
_atom_site_U_iso_or_equiv
_atom_site_adp_type
_atom_site_occupancy
_atom_site_symmetry_multiplicity
_atom_site_calc_flag
_atom_site_refinement_flags
Ni3 Ni 0.0000 0.7500 0.09568(2) 0.03047(18) Uani 1 2 d S
Ni2 Ni 0.775865(17) 0.298543(16) 0.093527(14) 0.02736(13) Uani 1 1 d .
Ni1 Ni 0.384327(17) 0.548555(16) 0.096428(14) 0.02928(14) Uani 1 1 d .
O10 O 0.01931(9) 0.82103(8) 0.08331(7) 0.0338(6) Uani 1 1 d .
O6 O 0.79112(9) 0.36759(8) 0.07481(7) 0.0307(6) Uani 1 1 d .
O5 O 0.72898(9) 0.32916(8) 0.04826(7) 0.0312(6) Uani 1 1 d .
O2 O 0.40264(9) 0.62000(8) 0.08264(7) 0.0348(7) Uani 1 1 d .
O1 O 0.34307(9) 0.58363(9) 0.05120(7) 0.0330(6) Uani 1 1 d .
O9 O -0.04254(9) 0.78763(9) 0.05241(7) 0.0360(7) Uani 1 1 d .
N2 N 0.72706(11) 0.32645(10) 0.13353(9) 0.0302(7) Uani 1 1 d .
C1 C 0.36996(14) 0.62072(13) 0.05647(11) 0.0299(9) Uani 1 1 d .
N3 N 0.33109(13) 0.56691(11) 0.13523(9) 0.0383(8) Uani 1 1 d .
N5 N 0.83295(11) 0.29017(11) 0.13112(9) 0.0327(8) Uani 1 1 d .
N1 N 0.43911(12) 0.53423(11) 0.13502(9) 0.0337(8) Uani 1 1 d .
N4 N 0.05317(12) 0.73328(11) 0.13615(9) 0.0348(8) Uani 1 1 d .
C2 C 0.36327(14) 0.66451(13) 0.03195(11) 0.0298(9) Uani 1 1 d D
C28 C 0.00246(14) 0.95477(13) 0.01920(11) 0.0333(9) Uani 1 1 d .
C9 C 0.35192(14) 0.75759(13) -0.01494(12) 0.0389(10) Uani 1 1 d .
H9A H 0.3299 0.7328 -0.0211 0.047 Uiso 1 1 calc R
C20 C 0.73832(14) 0.55050(13) -0.03808(11) 0.0347(10) Uani 1 1 d .
H20A H 0.7185 0.5551 -0.0597 0.042 Uiso 1 1 calc R
C13 C 0.75517(13) 0.36726(13) 0.05134(10) 0.0271(9) Uani 1 1 d .
C27 C 0.00608(16) 0.90819(14) 0.03973(11) 0.0352(10) Uani 1 1 d D
C26 C -0.02249(15) 0.86956(14) 0.03585(11) 0.0326(9) Uani 1 1 d D
C16 C 0.76631(14) 0.49898(13) 0.01373(11) 0.0313(9) Uani 1 1 d .
C4 C 0.38512(14) 0.75082(13) 0.01525(11) 0.0342(10) Uani 1 1 d .
C21 C 0.73682(13) 0.50646(13) -0.01842(11) 0.0326(9) Uani 1 1 d .
H21A H 0.7159 0.4817 -0.0268 0.039 Uiso 1 1 calc R
C14 C 0.74528(14) 0.41100(13) 0.02769(11) 0.0281(9) Uani 1 1 d D
C3 C 0.38769(16) 0.70545(14) 0.03778(12) 0.0378(10) Uani 1 1 d D
C15 C 0.76791(14) 0.45252(13) 0.03518(11) 0.0305(9) Uani 1 1 d D
C18 C 0.79886(16) 0.58056(14) 0.00602(12) 0.0483(12) Uani 1 1 d .
H18A H 0.8200 0.6051 0.0143 0.058 Uiso 1 1 calc R
C25 C -0.01530(14) 0.82432(13) 0.05789(11) 0.0309(9) Uani 1 1 d .
C31 C 0.51973(15) 0.50265(14) 0.17814(12) 0.0374(10) Uani 1 1 d .
C5 C 0.41650(17) 0.78869(15) 0.02404(13) 0.0533(13) Uani 1 1 d .
H5A H 0.4384 0.7849 0.0444 0.064 Uiso 1 1 calc R
C33 C 0.48433(16) 0.54901(14) 0.12703(12) 0.0413(11) Uani 1 1 d .
H33A H 0.4888 0.5703 0.1063 0.050 Uiso 1 1 calc R
C60 C 0.83748(16) 0.25122(15) 0.15375(12) 0.0451(11) Uani 1 1 d .
H60A H 0.8125 0.2280 0.1533 0.054 Uiso 1 1 calc R
C34 C 0.43377(15) 0.50403(15) 0.16475(12) 0.0431(11) Uani 1 1 d .
H34A H 0.4024 0.4933 0.1710 0.052 Uiso 1 1 calc R
C29 C 0.03982(15) 0.98862(14) 0.02233(12) 0.0430(11) Uani 1 1 d .
H29A H 0.0669 0.9813 0.0376 0.052 Uiso 1 1 calc R
C54 C 0.09809(16) 0.75260(14) 0.13257(12) 0.0412(11) Uani 1 1 d .
H54A H 0.1045 0.7731 0.1117 0.049 Uiso 1 1 calc R
C19 C 0.76922(14) 0.58823(13) -0.02597(11) 0.0342(10) Uani 1 1 d .
C30 C -0.03811(15) 0.96683(14) -0.00332(12) 0.0426(11) Uani 1 1 d .
H30A H -0.0640 0.9449 -0.0056 0.051 Uiso 1 1 calc R
C48 C 0.24516(17) 0.57107(15) 0.14873(13) 0.0486(12) Uani 1 1 d .
H48A H 0.2138 0.5604 0.1424 0.058 Uiso 1 1 calc R
C8 C 0.35146(15) 0.80088(13) -0.03576(12) 0.0400(10) Uani 1 1 d .
H8A H 0.3297 0.8044 -0.0563 0.048 Uiso 1 1 calc R
C58 C 0.90927(16) 0.31757(17) 0.15635(15) 0.0581(13) Uani 1 1 d .
H58A H 0.9336 0.3414 0.1564 0.070 Uiso 1 1 calc R
C35 C 0.47287(16) 0.48776(15) 0.18699(12) 0.0450(11) Uani 1 1 d .
H35A H 0.4674 0.4669 0.2078 0.054 Uiso 1 1 calc R
C36 C 0.56349(15) 0.48292(15) 0.19943(12) 0.0450(11) Uani 1 1 d .
H36A H 0.5534 0.4716 0.2248 0.054 Uiso 1 1 calc R
H36B H 0.5872 0.5090 0.2030 0.054 Uiso 1 1 calc R
C57 C 0.91342(16) 0.27612(17) 0.18012(12) 0.0479(12) Uani 1 1 d .
C37 C 0.58747(14) 0.44081(14) 0.17760(11) 0.0389(10) Uani 1 1 d .
H37A H 0.5637 0.4148 0.1740 0.047 Uiso 1 1 calc R
H37B H 0.5975 0.4521 0.1522 0.047 Uiso 1 1 calc R
C17 C 0.79710(16) 0.53658(14) 0.02569(12) 0.0453(11) Uani 1 1 d .
H17A H 0.8169 0.5320 0.0473 0.054 Uiso 1 1 calc R
C56 C 0.08120(17) 0.69296(16) 0.19299(13) 0.0507(12) Uani 1 1 d .
H56A H 0.0741 0.6719 0.2134 0.061 Uiso 1 1 calc R
C53 C 0.13471(16) 0.74338(15) 0.15840(12) 0.0435(11) Uani 1 1 d .
H53A H 0.1653 0.7576 0.1546 0.052 Uiso 1 1 calc R
C59 C 0.86930(16) 0.32253(16) 0.13319(13) 0.0524(12) Uani 1 1 d .
H59A H 0.8672 0.3504 0.1178 0.063 Uiso 1 1 calc R
C55 C 0.04531(16) 0.70349(15) 0.16597(12) 0.0448(11) Uani 1 1 d .
H55A H 0.0146 0.6892 0.1688 0.054 Uiso 1 1 calc R
C47 C 0.28477(16) 0.55325(14) 0.12887(12) 0.0451(11) Uani 1 1 d .
H47A H 0.2790 0.5301 0.1097 0.054 Uiso 1 1 calc R
C42 C 0.67899(14) 0.32747(13) 0.12669(11) 0.0351(10) Uani 1 1 d .
H42A H 0.6665 0.3074 0.1073 0.042 Uiso 1 1 calc R
C43 C 0.64710(15) 0.35666(14) 0.14688(11) 0.0383(10) Uani 1 1 d .
H43A H 0.6139 0.3564 0.1408 0.046 Uiso 1 1 calc R
C44 C 0.25133(17) 0.60436(16) 0.17776(13) 0.0494(12) Uani 1 1 d .
C32 C 0.52457(15) 0.53476(15) 0.14745(12) 0.0448(11) Uani 1 1 d .
H32A H 0.5553 0.5467 0.1407 0.054 Uiso 1 1 calc R
C41 C 0.74302(16) 0.35468(16) 0.16220(12) 0.0479(12) Uani 1 1 d .
H41A H 0.7762 0.3541 0.1681 0.057 Uiso 1 1 calc R
C52 C 0.12716(16) 0.71325(15) 0.19016(12) 0.0410(11) Uani 1 1 d .
C39 C 0.66406(15) 0.38652(14) 0.17630(11) 0.0366(10) Uani 1 1 d .
C38 C 0.63155(16) 0.42081(16) 0.19874(12) 0.0525(12) Uani 1 1 d .
H38A H 0.6513 0.4483 0.2074 0.063 Uiso 1 1 calc R
H38B H 0.6201 0.4038 0.2217 0.063 Uiso 1 1 calc R
C61 C 0.87636(17) 0.24302(16) 0.17762(13) 0.0529(12) Uani 1 1 d .
H61A H 0.8776 0.2145 0.1923 0.063 Uiso 1 1 calc R
C46 C 0.33751(17) 0.59786(18) 0.16381(14) 0.0625(14) Uani 1 1 d .
H46A H 0.3693 0.6072 0.1700 0.075 Uiso 1 1 calc R
C51 C 0.16629(16) 0.70472(17) 0.22012(13) 0.0562(13) Uani 1 1 d .
H51A H 0.1530 0.6838 0.2402 0.067 Uiso 1 1 calc R
H51B H 0.1744 0.7359 0.2320 0.067 Uiso 1 1 calc R
C40 C 0.71312(15) 0.38465(15) 0.18360(12) 0.0484(12) Uani 1 1 d .
H40A H 0.7264 0.4038 0.2032 0.058 Uiso 1 1 calc R
C50 C 0.21323(16) 0.68160(17) 0.20490(14) 0.0586(13) Uani 1 1 d .
H50A H 0.2222 0.6972 0.1807 0.070 Uiso 1 1 calc R
H50B H 0.2394 0.6874 0.2233 0.070 Uiso 1 1 calc R
C62 C 0.95682(11) 0.26748(13) 0.20581(9) 0.0659(15) Uani 1 1 d .
H62A H 0.9490 0.2429 0.2251 0.079 Uiso 1 1 calc R
H62B H 0.9655 0.2975 0.2191 0.079 Uiso 1 1 calc R
C63 C 0.99995(11) 0.24997(13) 0.18079(9) 0.067(2) Uani 1 2 d SR
H63A H 0.9892 0.2233 0.1643 0.067 Uiso 0.50 1 calc PR
H63B H 1.0107 0.2766 0.1642 0.067 Uiso 0.50 1 calc PR
C49 C 0.20823(11) 0.62801(13) 0.19845(9) 0.0654(15) Uani 1 1 d R
H49A H 0.1788 0.6221 0.1834 0.078 Uiso 1 1 calc R
H49B H 0.2040 0.6121 0.2233 0.078 Uiso 1 1 calc R
C45 C 0.2993(2) 0.6174(2) 0.18535(15) 0.0764(17) Uani 1 1 d .
H45A H 0.3060 0.6394 0.2051 0.092 Uiso 1 1 calc R
O4W O 0.10528(15) 1.00117(16) 0.10480(11) 0.0737(11) Uani 1 1 d D
O5W O 0.11688(12) 0.83947(12) 0.05838(11) 0.0582(9) Uani 1 1 d D
O6W O 0.12632(13) 0.75302(13) 0.01660(11) 0.0699(10) Uani 1 1 d D
O1W O 0.15431(14) 0.91242(14) 0.10612(11) 0.0612(9) Uani 1 1 d D
O2W O 0.45690(14) 0.69181(14) 0.12666(11) 0.0777(11) Uani 1 1 d D
O3W O 0.88256(14) 0.41250(18) 0.05761(16) 0.0851(12) Uani 1 1 d D
C7 C 0.38287(14) 0.83902(13) -0.02656(12) 0.0365(10) Uani 1 1 d .
C10 C 0.37963(16) 0.88520(14) -0.04770(12) 0.0374(10) Uani 1 1 d D
C6 C 0.41649(16) 0.83189(15) 0.00360(13) 0.0492(12) Uani 1 1 d .
H6A H 0.4388 0.8564 0.0098 0.059 Uiso 1 1 calc R
C11 C 0.40315(15) 0.92585(14) -0.04042(12) 0.0361(10) Uani 1 1 d D
C12 C 0.39739(14) 0.97220(14) -0.06182(11) 0.0322(9) Uani 1 1 d .
O3 O 0.36561(9) 0.97583(8) -0.08873(7) 0.0318(6) Uani 1 1 d .
O4 O 0.42356(10) 1.00859(9) -0.05315(7) 0.0362(7) Uani 1 1 d .
C22 C 0.76880(15) 0.63503(14) -0.04659(11) 0.0344(10) Uani 1 1 d D
C23 C 0.79602(15) 0.67405(14) -0.04032(11) 0.0346(10) Uani 1 1 d D
C24 C 0.78960(14) 0.72027(13) -0.06088(11) 0.0304(9) Uani 1 1 d .
O8 O 0.75903(9) 0.72441(8) -0.08857(7) 0.0320(6) Uani 1 1 d .
O7 O 0.81431(9) 0.75743(9) -0.05064(7) 0.0356(7) Uani 1 1 d .
H1 H 0.1769(13) 0.9040(15) 0.1212(12) 0.09(2) Uiso 1 1 d D
H11 H 0.1020(9) 0.7364(12) 0.0234(10) 0.047(13) Uiso 1 1 d D
H10 H 0.1233(12) 0.8149(10) 0.0449(11) 0.055(16) Uiso 1 1 d D
H9 H 0.0873(6) 0.8390(14) 0.0648(12) 0.067(17) Uiso 1 1 d D
H7 H 0.0825(15) 0.9999(18) 0.1212(13) 0.12(3) Uiso 1 1 d D
H12 H 0.1360(15) 0.7436(16) -0.0053(7) 0.09(2) Uiso 1 1 d D
H2 H 0.1425(18) 0.8871(10) 0.0958(15) 0.11(3) Uiso 1 1 d D
H5 H 0.8854(18) 0.433(2) 0.0759(14) 0.14(4) Uiso 1 1 d D
H6 H 0.8534(7) 0.4022(17) 0.0576(14) 0.09(2) Uiso 1 1 d D
H8 H 0.1211(18) 0.9746(12) 0.1055(17) 0.13(3) Uiso 1 1 d D
H3 H 0.441(2) 0.672(2) 0.1129(19) 0.195 Uiso 1 1 d D
H4 H 0.4866(8) 0.691(3) 0.120(2) 0.195 Uiso 1 1 d D
H23A H 0.8202(10) 0.6751(13) -0.0214(8) 0.042(12) Uiso 1 1 d D
H3A H 0.4078(11) 0.7062(12) 0.0595(7) 0.036(11) Uiso 1 1 d D
H10A H 0.3591(10) 0.8854(12) -0.0691(6) 0.030(10) Uiso 1 1 d D
H14A H 0.7236(9) 0.4073(11) 0.0071(6) 0.019(9) Uiso 1 1 d D
H11A H 0.4243(9) 0.9264(11) -0.0196(6) 0.022(9) Uiso 1 1 d D
H26A H -0.0486(8) 0.8700(11) 0.0188(8) 0.024(10) Uiso 1 1 d D
H2A H 0.3393(8) 0.6604(11) 0.0134(7) 0.020(9) Uiso 1 1 d D
H22A H 0.7443(9) 0.6386(12) -0.0650(7) 0.034(10) Uiso 1 1 d D
H27A H 0.0333(9) 0.9048(14) 0.0554(9) 0.050(13) Uiso 1 1 d D
H15A H 0.7902(10) 0.4510(13) 0.0554(7) 0.043(12) Uiso 1 1 d D

loop_
_atom_site_aniso_label
_atom_site_aniso_U_11
_atom_site_aniso_U_22
_atom_site_aniso_U_33
_atom_site_aniso_U_23
_atom_site_aniso_U_13
_atom_site_aniso_U_12
Ni3 0.0408(4) 0.0213(4) 0.0293(4) 0.000 0.000 -0.0053(3)
Ni2 0.0333(3) 0.0185(3) 0.0303(3) -0.0006(2) -0.0017(2) 0.0004(2)
Ni1 0.0396(3) 0.0194(3) 0.0288(3) 0.0001(2) -0.0040(2) 0.0008(2)
O10 0.0391(16) 0.0240(15) 0.0382(16) 0.0004(12) -0.0060(13) -0.0086(12)
O6 0.0285(15) 0.0193(14) 0.0443(17) 0.0010(12) -0.0067(13) -0.0041(11)
O5 0.0384(16) 0.0226(14) 0.0326(16) 0.0001(11) -0.0021(12) -0.0056(12)
O2 0.0440(17) 0.0208(14) 0.0395(17) 0.0033(12) -0.0102(13) -0.0047(12)
O1 0.0439(17) 0.0236(14) 0.0315(16) 0.0031(12) -0.0038(12) -0.0048(12)
O9 0.0445(17) 0.0267(15) 0.0370(17) 0.0027(12) -0.0030(13) -0.0077(13)
N2 0.038(2) 0.0233(18) 0.0289(19) 0.0007(14) -0.0003(15) 0.0023(14)
C1 0.036(2) 0.027(2) 0.026(2) 0.0005(17) -0.0005(18) 0.0052(18)
N3 0.054(2) 0.032(2) 0.029(2) -0.0018(15) -0.0042(17) 0.0078(17)
N5 0.037(2) 0.0244(18) 0.037(2) 0.0015(15) -0.0037(16) 0.0021(15)
N1 0.043(2) 0.0253(18) 0.033(2) -0.0019(15) -0.0050(16) 0.0008(15)
N4 0.047(2) 0.0243(18) 0.033(2) -0.0005(15) 0.0049(16) 0.0015(16)
C2 0.030(2) 0.029(2) 0.030(2) 0.0049(18) 0.0004(18) 0.0006(18)
C28 0.042(2) 0.025(2) 0.033(2) 0.0004(17) -0.0034(19) -0.0027(19)
C9 0.044(3) 0.023(2) 0.050(3) 0.0024(19) -0.006(2) -0.0044(18)
C20 0.041(2) 0.031(2) 0.033(2) 0.0057(18) -0.0075(19) -0.0005(19)
C13 0.031(2) 0.026(2) 0.025(2) -0.0023(16) 0.0058(17) -0.0030(17)
C27 0.045(3) 0.031(2) 0.030(2) 0.0006(18) -0.002(2) 0.000(2)
C26 0.039(3) 0.030(2) 0.029(2) 0.0038(18) -0.0042(19) -0.0001(19)
C16 0.038(2) 0.023(2) 0.033(2) 0.0039(17) -0.0053(19) 0.0012(17)
C4 0.047(3) 0.022(2) 0.034(2) 0.0020(17) -0.0048(19) -0.0044(19)
C21 0.036(2) 0.019(2) 0.043(3) 0.0045(18) -0.0016(19) -0.0057(17)
C14 0.034(2) 0.025(2) 0.025(2) 0.0003(17) -0.0005(18) -0.0006(17)
C3 0.050(3) 0.029(2) 0.034(3) 0.0018(19) -0.007(2) -0.001(2)
C15 0.038(2) 0.024(2) 0.030(2) 0.0020(17) -0.0060(19) 0.0038(18)
C18 0.066(3) 0.026(2) 0.053(3) 0.002(2) -0.026(2) -0.014(2)
C25 0.037(2) 0.027(2) 0.029(2) 0.0001(17) 0.0067(19) -0.0053(19)
C31 0.048(3) 0.031(2) 0.034(3) -0.0123(19) -0.007(2) 0.010(2)
C5 0.069(3) 0.042(3) 0.049(3) 0.013(2) -0.026(2) -0.005(2)
C33 0.053(3) 0.037(3) 0.034(3) 0.0018(19) -0.002(2) -0.003(2)
C60 0.054(3) 0.044(3) 0.037(3) 0.014(2) -0.013(2) -0.009(2)
C34 0.040(3) 0.048(3) 0.041(3) 0.012(2) -0.005(2) 0.001(2)
C29 0.045(3) 0.036(3) 0.048(3) 0.008(2) -0.014(2) -0.003(2)
C54 0.055(3) 0.033(2) 0.035(3) 0.0063(19) -0.005(2) -0.009(2)
C19 0.039(2) 0.024(2) 0.039(3) 0.0060(18) -0.0057(19) -0.0003(18)
C30 0.043(3) 0.029(2) 0.056(3) 0.009(2) -0.012(2) -0.0088(19)
C48 0.053(3) 0.041(3) 0.053(3) -0.002(2) 0.011(2) -0.005(2)
C8 0.046(3) 0.029(2) 0.044(3) 0.012(2) -0.015(2) 0.001(2)
C58 0.041(3) 0.052(3) 0.081(4) 0.012(3) -0.024(3) -0.009(2)
C35 0.055(3) 0.044(3) 0.036(3) 0.011(2) -0.007(2) 0.003(2)
C36 0.047(3) 0.048(3) 0.040(3) -0.012(2) -0.011(2) 0.016(2)
C57 0.043(3) 0.060(3) 0.041(3) 0.000(2) -0.007(2) 0.012(2)
C37 0.044(3) 0.038(2) 0.034(2) -0.0043(19) -0.0054(19) 0.008(2)
C17 0.061(3) 0.030(2) 0.045(3) 0.007(2) -0.024(2) -0.010(2)
C56 0.063(3) 0.047(3) 0.042(3) 0.022(2) 0.007(2) 0.017(2)
C53 0.049(3) 0.041(3) 0.041(3) 0.005(2) -0.002(2) -0.001(2)
C59 0.055(3) 0.038(3) 0.064(3) 0.014(2) -0.020(3) -0.003(2)
C55 0.049(3) 0.043(3) 0.043(3) 0.012(2) 0.009(2) 0.001(2)
C47 0.055(3) 0.030(2) 0.050(3) -0.009(2) 0.008(2) -0.003(2)
C42 0.039(3) 0.031(2) 0.035(2) -0.0016(18) 0.0013(19) -0.0063(19)
C43 0.032(2) 0.041(3) 0.042(3) -0.006(2) 0.0007(19) -0.0006(19)
C44 0.053(3) 0.048(3) 0.047(3) -0.003(2) 0.011(2) 0.001(2)
C32 0.037(3) 0.048(3) 0.049(3) -0.002(2) -0.005(2) 0.000(2)
C41 0.042(3) 0.056(3) 0.046(3) -0.019(2) -0.012(2) 0.010(2)
C52 0.047(3) 0.038(3) 0.038(3) 0.003(2) 0.003(2) 0.019(2)
C39 0.046(3) 0.034(2) 0.030(2) -0.0011(19) -0.001(2) 0.009(2)
C38 0.059(3) 0.060(3) 0.039(3) -0.014(2) -0.007(2) 0.024(2)
C61 0.065(3) 0.037(3) 0.057(3) 0.013(2) -0.019(3) -0.001(2)
C46 0.048(3) 0.078(4) 0.061(3) -0.025(3) -0.009(3) 0.012(3)
C51 0.061(3) 0.062(3) 0.046(3) 0.007(2) 0.001(2) 0.024(3)
C40 0.047(3) 0.054(3) 0.044(3) -0.022(2) -0.014(2) 0.012(2)
C50 0.055(3) 0.058(3) 0.063(3) 0.009(3) 0.001(3) 0.009(2)
C62 0.048(3) 0.086(4) 0.064(4) 0.016(3) -0.008(3) 0.009(3)
C63 0.054(5) 0.110(6) 0.037(4) 0.000 0.000 -0.016(4)
C49 0.072(4) 0.053(3) 0.070(4) -0.014(3) 0.036(3) -0.007(3)
C45 0.085(4) 0.087(4) 0.058(4) -0.046(3) -0.006(3) 0.016(3)
O4W 0.061(3) 0.109(4) 0.051(2) 0.000(2) 0.007(2) 0.020(2)
O5W 0.042(2) 0.052(2) 0.080(3) 0.002(2) 0.0066(19) -0.0073(16)
O6W 0.061(3) 0.081(3) 0.068(3) -0.021(2) 0.027(2) -0.033(2)
O1W 0.053(2) 0.079(3) 0.052(2) 0.007(2) -0.0082(18) 0.005(2)
O2W 0.089(3) 0.074(3) 0.070(3) -0.005(2) -0.024(2) -0.021(2)
O3W 0.038(2) 0.085(3) 0.132(4) 0.030(3) 0.005(2) -0.009(2)
C7 0.044(3) 0.025(2) 0.040(3) 0.0053(19) -0.002(2) 0.0002(19)
C10 0.049(3) 0.030(2) 0.033(3) 0.0048(19) 0.000(2) 0.002(2)
C6 0.064(3) 0.030(2) 0.054(3) 0.012(2) -0.024(2) -0.012(2)
C11 0.044(3) 0.031(2) 0.034(3) 0.0055(19) -0.003(2) 0.004(2)
C12 0.037(2) 0.027(2) 0.033(2) 0.0014(18) 0.0083(19) 0.0066(19)
O3 0.0399(16) 0.0213(14) 0.0342(16) 0.0023(11) -0.0012(13) 0.0014(11)
O4 0.0478(18) 0.0275(15) 0.0335(16) 0.0022(12) -0.0030(13) -0.0064(13)
C22 0.039(3) 0.030(2) 0.034(2) 0.0087(19) -0.011(2) 0.0022(19)
C23 0.047(3) 0.026(2) 0.031(2) 0.0030(18) -0.005(2) -0.003(2)
C24 0.035(2) 0.023(2) 0.034(2) 0.0028(18) -0.0014(19) -0.0026(18)
O8 0.0391(16) 0.0234(14) 0.0334(16) 0.0029(12) -0.0057(13) -0.0020(12)
O7 0.0429(17) 0.0226(15) 0.0414(17) 0.0027(12) -0.0086(13) -0.0028(12)

loop_
_atom_type_symbol
_atom_type_description
_atom_type_scat_dispersion_real
_atom_type_scat_dispersion_imag
_atom_type_scat_source
C C 0.0033 0.0016 'International Tables Vol C Tables 4.2.6.8 and 6.1.1.4'
H H 0.0000 0.0000 'International Tables Vol C Tables 4.2.6.8 and 6.1.1.4'
N N 0.0061 0.0033 'International Tables Vol C Tables 4.2.6.8 and 6.1.1.4'
O O 0.0106 0.0060 'International Tables Vol C Tables 4.2.6.8 and 6.1.1.4'
Ni Ni 0.3393 1.1124 'International Tables Vol C Tables 4.2.6.8 and 6.1.1.4'

loop_
_geom_angle_atom_site_label_1
_geom_angle_atom_site_label_2
_geom_angle_atom_site_label_3
_geom_angle
_geom_angle_site_symmetry_1
_geom_angle_site_symmetry_3
O10 Ni3 O10 155.99(14) 6_464 .
O10 Ni3 N4 96.46(11) 6_464 .
O10 Ni3 N4 99.72(11) . .
O10 Ni3 N4 99.72(11) 6_464 6_464
O10 Ni3 N4 96.46(11) . 6_464
N4 Ni3 N4 94.86(18) . 6_464
O10 Ni3 O9 62.86(9) 6_464 6_464
O10 Ni3 O9 99.65(10) . 6_464
N4 Ni3 O9 89.15(11) . 6_464
N4 Ni3 O9 162.50(11) 6_464 6_464
O10 Ni3 O9 99.65(10) 6_464 .
O10 Ni3 O9 62.86(10) . .
N4 Ni3 O9 162.50(11) . .
N4 Ni3 O9 89.15(11) 6_464 .
O9 Ni3 O9 92.11(14) 6_464 .
O10 Ni3 C25 31.87(10) 6_464 6_464
O10 Ni3 C25 128.87(12) . 6_464
N4 Ni3 C25 93.31(12) . 6_464
N4 Ni3 C25 131.57(13) 6_464 6_464
O9 Ni3 C25 30.99(10) 6_464 6_464
O9 Ni3 C25 96.74(11) . 6_464
O10 Ni3 C25 128.87(12) 6_464 .
O10 Ni3 C25 31.87(10) . .
N4 Ni3 C25 131.57(13) . .
N4 Ni3 C25 93.31(12) 6_464 .
O9 Ni3 C25 96.74(11) 6_464 .
O9 Ni3 C25 30.99(10) . .
C25 Ni3 C25 115.57(18) 6_464 .
O6 Ni2 N5 98.60(11) . .
O6 Ni2 N2 90.16(11) . .
N5 Ni2 N2 96.22(12) . .
O6 Ni2 O8 156.77(10) . 14_545
N5 Ni2 O8 96.43(11) . 14_545
N2 Ni2 O8 105.74(11) . 14_545
O6 Ni2 O7 99.55(10) . 14_545
N5 Ni2 O7 90.41(11) . 14_545
N2 Ni2 O7 167.32(11) . 14_545
O8 Ni2 O7 62.64(9) 14_545 14_545
O6 Ni2 O5 62.53(9) . .
N5 Ni2 O5 160.82(11) . .
N2 Ni2 O5 87.69(10) . .
O8 Ni2 O5 100.57(9) 14_545 .
O7 Ni2 O5 89.57(9) 14_545 .
O6 Ni2 C13 31.39(10) . .
N5 Ni2 C13 129.96(12) . .
N2 Ni2 C13 88.08(11) . .
O8 Ni2 C13 130.28(11) 14_545 .
O7 Ni2 C13 95.95(11) 14_545 .
O5 Ni2 C13 31.15(10) . .
O6 Ni2 C24 129.16(12) . 14_545
N5 Ni2 C24 94.49(12) . 14_545
N2 Ni2 C24 136.88(12) . 14_545
O8 Ni2 C24 31.41(10) 14_545 14_545
O7 Ni2 C24 31.24(10) 14_545 14_545
O5 Ni2 C24 95.40(11) . 14_545
C13 Ni2 C24 115.58(12) . 14_545
N3 Ni1 N1 98.05(13) . .
N3 Ni1 O3 98.30(12) . 14_545
N1 Ni1 O3 94.65(11) . 14_545
N3 Ni1 O2 95.27(11) . .
N1 Ni1 O2 98.85(11) . .
O3 Ni1 O2 159.30(10) 14_545 .
N3 Ni1 O4 160.34(12) . 14_545
N1 Ni1 O4 89.53(11) . 14_545
O3 Ni1 O4 62.86(10) 14_545 14_545
O2 Ni1 O4 101.48(10) . 14_545
N3 Ni1 O1 89.70(11) . .
N1 Ni1 O1 160.62(11) . .
O3 Ni1 O1 101.82(10) 14_545 .
O2 Ni1 O1 62.59(9) . .
O4 Ni1 O1 88.96(10) 14_545 .
N3 Ni1 C12 129.70(14) . 14_545
N1 Ni1 C12 92.83(12) . 14_545
O3 Ni1 C12 31.67(11) 14_545 14_545
O2 Ni1 C12 131.31(12) . 14_545
O4 Ni1 C12 31.20(11) 14_545 14_545
O1 Ni1 C12 95.83(11) . 14_545
N3 Ni1 C1 93.38(12) . .
N1 Ni1 C1 129.99(13) . .
O3 Ni1 C1 131.59(11) 14_545 .
O2 Ni1 C1 31.41(10) . .
O4 Ni1 C1 95.58(11) 14_545 .
O1 Ni1 C1 31.19(10) . .
C12 Ni1 C1 116.01(13) 14_545 .
C25 O10 Ni3 91.1(2) . .
C13 O6 Ni2 92.2(2) . .
C13 O5 Ni2 85.6(2) . .
C1 O2 Ni1 90.5(2) . .
C1 O1 Ni1 87.0(2) . .
C25 O9 Ni3 87.5(2) . .
C41 N2 C42 116.3(3) . .
C41 N2 Ni2 120.1(3) . .
C42 N2 Ni2 121.6(3) . .
O1 C1 O2 119.9(3) . .
O1 C1 C2 119.6(3) . .
O2 C1 C2 120.5(3) . .
O1 C1 Ni1 61.80(19) . .
O2 C1 Ni1 58.10(18) . .
C2 C1 Ni1 177.8(3) . .
C46 N3 C47 115.5(4) . .
C46 N3 Ni1 123.9(3) . .
C47 N3 Ni1 119.8(3) . .
C60 N5 C59 115.5(3) . .
C60 N5 Ni2 122.4(3) . .
C59 N5 Ni2 122.0(3) . .
C34 N1 C33 116.9(4) . .
C34 N1 Ni1 123.0(3) . .
C33 N1 Ni1 119.2(3) . .
C55 N4 C54 117.4(4) . .
C55 N4 Ni3 123.1(3) . .
C54 N4 Ni3 119.6(3) . .
C3 C2 C1 122.5(4) . .
C3 C2 H2A 125(2) . .
C1 C2 H2A 113(2) . .
C29 C28 C30 118.2(4) . .
C29 C28 C27 119.7(4) . .
C30 C28 C27 122.1(4) . .
C8 C9 C4 120.5(4) . .
C8 C9 H9A 119.7 . .
C4 C9 H9A 119.7 . .
C21 C20 C19 120.9(4) . .
C21 C20 H20A 119.6 . .
C19 C20 H20A 119.6 . .
O5 C13 O6 119.6(3) . .
O5 C13 C14 121.1(3) . .
O6 C13 C14 119.3(3) . .
O5 C13 Ni2 63.24(19) . .
O6 C13 Ni2 56.42(17) . .
C14 C13 Ni2 175.6(3) . .
C26 C27 C28 127.4(4) . .
C26 C27 H27A 117(2) . .
C28 C27 H27A 115(2) . .
C27 C26 C25 122.9(4) . .
C27 C26 H26A 121(2) . .
C25 C26 H26A 116(2) . .
C21 C16 C17 118.7(3) . .
C21 C16 C15 123.2(3) . .
C17 C16 C15 118.0(3) . .
C5 C4 C9 118.0(4) . .
C5 C4 C3 119.2(4) . .
C9 C4 C3 122.7(3) . .
C20 C21 C16 120.3(3) . .
C20 C21 H21A 119.9 . .
C16 C21 H21A 119.9 . .
C15 C14 C13 120.2(4) . .
C15 C14 H14A 122.8(19) . .
C13 C14 H14A 116.9(19) . .
C2 C3 C4 127.8(4) . .
C2 C3 H3A 116(2) . .
C4 C3 H3A 116(2) . .
C14 C15 C16 129.1(4) . .
C14 C15 H15A 115(2) . .
C16 C15 H15A 116(2) . .
C17 C18 C19 120.2(4) . .
C17 C18 H18A 119.9 . .
C19 C18 H18A 119.9 . .
O9 C25 O10 118.5(3) . .
O9 C25 C26 120.8(4) . .
O10 C25 C26 120.6(3) . .
O9 C25 Ni3 61.49(19) . .
O10 C25 Ni3 57.03(18) . .
C26 C25 Ni3 177.6(3) . .
C35 C31 C32 116.5(4) . .
C35 C31 C36 121.6(4) . .
C32 C31 C36 121.8(4) . .
C6 C5 C4 122.1(4) . .
C6 C5 H5A 119.0 . .
C4 C5 H5A 119.0 . .
N1 C33 C32 123.7(4) . .
N1 C33 H33A 118.1 . .
C32 C33 H33A 118.1 . .
N5 C60 C61 124.1(4) . .
N5 C60 H60A 117.9 . .
C61 C60 H60A 117.9 . .
N1 C34 C35 122.9(4) . .
N1 C34 H34A 118.5 . .
C35 C34 H34A 118.5 . .
C28 C29 C30 121.8(4) . 9_575
C28 C29 H29A 119.1 . .
C30 C29 H29A 119.1 9_575 .
N4 C54 C53 122.6(4) . .
N4 C54 H54A 118.7 . .
C53 C54 H54A 118.7 . .
C18 C19 C20 118.7(3) . .
C18 C19 C22 121.7(4) . .
C20 C19 C22 119.6(3) . .
C29 C30 C28 120.0(4) 9_575 .
C29 C30 H30A 120.0 9_575 .
C28 C30 H30A 120.0 . .
C44 C48 C47 120.5(4) . .
C44 C48 H48A 119.8 . .
C47 C48 H48A 119.8 . .
C9 C8 C7 121.1(4) . .
C9 C8 H8A 119.4 . .
C7 C8 H8A 119.4 . .
C59 C58 C57 119.3(4) . .
C59 C58 H58A 120.3 . .
C57 C58 H58A 120.3 . .
C31 C35 C34 119.8(4) . .
C31 C35 H35A 120.1 . .
C34 C35 H35A 120.1 . .
C31 C36 C37 111.7(3) . .
C31 C36 H36A 109.3 . .
C37 C36 H36A 109.3 . .
C31 C36 H36B 109.3 . .
C37 C36 H36B 109.3 . .
H36A C36 H36B 107.9 . .
C61 C57 C58 116.0(4) . .
C61 C57 C62 121.4(4) . .
C58 C57 C62 122.5(4) . .
C38 C37 C36 112.1(3) . .
C38 C37 H37A 109.2 . .
C36 C37 H37A 109.2 . .
C38 C37 H37B 109.2 . .
C36 C37 H37B 109.2 . .
H37A C37 H37B 107.9 . .
C18 C17 C16 121.1(4) . .
C18 C17 H17A 119.4 . .
C16 C17 H17A 119.4 . .
C52 C56 C55 121.0(4) . .
C52 C56 H56A 119.5 . .
C55 C56 H56A 119.5 . .
C54 C53 C52 121.2(4) . .
C54 C53 H53A 119.4 . .
C52 C53 H53A 119.4 . .
N5 C59 C58 124.3(4) . .
N5 C59 H59A 117.8 . .
C58 C59 H59A 117.8 . .
N4 C55 C56 122.4(4) . .
N4 C55 H55A 118.8 . .
C56 C55 H55A 118.8 . .
N3 C47 C48 124.4(4) . .
N3 C47 H47A 117.8 . .
C48 C47 H47A 117.8 . .
N2 C42 C43 123.2(4) . .
N2 C42 H42A 118.4 . .
C43 C42 H42A 118.4 . .
C42 C43 C39 120.3(4) . .
C42 C43 H43A 119.9 . .
C39 C43 H43A 119.9 . .
C48 C44 C45 115.3(4) . .
C48 C44 C49 122.2(4) . .
C45 C44 C49 122.3(4) . .
C33 C32 C31 120.1(4) . .
C33 C32 H32A 120.0 . .
C31 C32 H32A 120.0 . .
N2 C41 C40 123.5(4) . .
N2 C41 H41A 118.2 . .
C40 C41 H41A 118.2 . .
C56 C52 C53 115.5(4) . .
C56 C52 C51 122.4(4) . .
C53 C52 C51 122.0(4) . .
C40 C39 C43 116.3(4) . .
C40 C39 C38 120.5(4) . .
C43 C39 C38 123.2(4) . .
C39 C38 C37 116.5(3) . .
C39 C38 H38A 108.2 . .
C37 C38 H38A 108.2 . .
C39 C38 H38B 108.2 . .
C37 C38 H38B 108.2 . .
H38A C38 H38B 107.3 . .
C60 C61 C57 120.6(4) . .
C60 C61 H61A 119.7 . .
C57 C61 H61A 119.7 . .
N3 C46 C45 123.4(5) . .
N3 C46 H46A 118.3 . .
C45 C46 H46A 118.3 . .
C52 C51 C50 115.1(4) . .
C52 C51 H51A 108.5 . .
C50 C51 H51A 108.5 . .
C52 C51 H51B 108.5 . .
C50 C51 H51B 108.5 . .
H51A C51 H51B 107.5 . .
C39 C40 C41 120.5(4) . .
C39 C40 H40A 119.8 . .
C41 C40 H40A 119.8 . .
C49 C50 C51 112.5(4) . .
C49 C50 H50A 109.1 . .
C51 C50 H50A 109.1 . .
C49 C50 H50B 109.1 . .
C51 C50 H50B 109.1 . .
H50A C50 H50B 107.8 . .
C57 C62 C63 108.8(2) . .
C57 C62 H62A 109.9 . .
C63 C62 H62A 109.9 . .
C57 C62 H62B 109.9 . .
C63 C62 H62B 109.9 . .
H62A C62 H62B 108.3 . .
C62 C63 C62 111.61(13) 6_654 .
C62 C63 H63A 109.3 6_654 .
C62 C63 H63A 109.3 . .
C62 C63 H63B 109.3 6_654 .
C62 C63 H63B 109.3 . .
H63A C63 H63B 108.0 . .
C50 C49 C44 114.7(3) . .
C50 C49 H49A 108.6 . .
C44 C49 H49A 108.6 . .
C50 C49 H49B 108.6 . .
C44 C49 H49B 108.6 . .
H49A C49 H49B 107.6 . .
C44 C45 C46 120.8(4) . .
C44 C45 H45A 119.6 . .
C46 C45 H45A 119.6 . .
H7 O4W H8 108.8(18) . .
H10 O5W H9 109.7(17) . .
H11 O6W H12 109.6(17) . .
H1 O1W H2 108.6(17) . .
H3 O2W H4 108.9(18) . .
H5 O3W H6 107.7(17) . .
C8 C7 C6 118.1(4) . .
C8 C7 C10 119.8(4) . .
C6 C7 C10 122.1(4) . .
C11 C10 C7 127.4(4) . .
C11 C10 H10A 116(2) . .
C7 C10 H10A 116(2) . .
C5 C6 C7 120.1(4) . .
C5 C6 H6A 120.0 . .
C7 C6 H6A 120.0 . .
C10 C11 C12 125.5(4) . .
C10 C11 H11A 118(2) . .
C12 C11 H11A 116(2) . .
O4 C12 O3 119.9(3) . .
O4 C12 C11 119.8(4) . .
O3 C12 C11 120.3(4) . .
O4 C12 Ni1 61.55(19) . 14
O3 C12 Ni1 58.33(18) . 14
C11 C12 Ni1 177.6(3) . 14
C12 O3 Ni1 90.0(2) . 14
C12 O4 Ni1 87.2(2) . 14
C23 C22 C19 128.5(4) . .
C23 C22 H22A 116(2) . .
C19 C22 H22A 115(2) . .
C22 C23 C24 123.5(4) . .
C22 C23 H23A 123(2) . .
C24 C23 H23A 114(2) . .
O7 C24 O8 119.1(3) . .
O7 C24 C23 119.5(3) . .
O8 C24 C23 121.4(3) . .
O7 C24 Ni2 60.74(18) . 14
O8 C24 Ni2 58.40(18) . 14
C23 C24 Ni2 177.5(3) . 14
C24 O8 Ni2 90.2(2) . 14
C24 O7 Ni2 88.0(2) . 14

loop_
_geom_bond_atom_site_label_1
_geom_bond_atom_site_label_2
_geom_bond_distance
_geom_bond_site_symmetry_2
Ni3 O10 2.055(2) 6_464
Ni3 O10 2.055(2) .
Ni3 N4 2.067(3) .
Ni3 N4 2.067(3) 6_464
Ni3 O9 2.154(3) 6_464
Ni3 O9 2.154(3) .
Ni3 C25 2.449(4) 6_464
Ni3 C25 2.449(4) .
Ni2 O6 2.037(2) .
Ni2 N5 2.042(3) .
Ni2 N2 2.066(3) .
Ni2 O8 2.083(2) 14_545
Ni2 O7 2.135(2) 14_545
Ni2 O5 2.188(2) .
Ni2 C13 2.443(4) .
Ni2 C24 2.446(4) 14_545
Ni1 N3 2.040(3) .
Ni1 N1 2.042(3) .
Ni1 O3 2.068(2) 14_545
Ni1 O2 2.070(2) .
Ni1 O4 2.139(3) 14_545
Ni1 O1 2.152(2) .
Ni1 C12 2.430(4) 14_545
Ni1 C1 2.438(4) .
O10 C25 1.294(4) .
O6 C13 1.273(4) .
O5 C13 1.267(4) .
O2 C1 1.271(4) .
O1 C1 1.264(4) .
O9 C25 1.262(4) .
N2 C41 1.329(5) .
N2 C42 1.334(4) .
C1 C2 1.477(5) .
N3 C46 1.312(5) .
N3 C47 1.337(5) .
N5 C60 1.326(4) .
N5 C59 1.331(5) .
N1 C34 1.325(5) .
N1 C33 1.328(5) .
N4 C55 1.330(5) .
N4 C54 1.341(5) .
C2 C3 1.317(5) .
C2 H2A 0.924(10) .
C28 C29 1.381(5) .
C28 C30 1.394(5) .
C28 C27 1.460(5) .
C9 C8 1.384(5) .
C9 C4 1.395(5) .
C9 H9A 0.9300 .
C20 C21 1.382(5) .
C20 C19 1.396(5) .
C20 H20A 0.9300 .
C13 C14 1.472(5) .
C27 C26 1.319(5) .
C27 H27A 0.925(10) .
C26 C25 1.465(5) .
C26 H26A 0.925(10) .
C16 C21 1.387(5) .
C16 C17 1.390(5) .
C16 C15 1.470(5) .
C4 C5 1.377(5) .
C4 C3 1.465(5) .
C21 H21A 0.9300 .
C14 C15 1.317(5) .
C14 H14A 0.930(10) .
C3 H3A 0.930(10) .
C15 H15A 0.929(10) .
C18 C17 1.381(5) .
C18 C19 1.386(5) .
C18 H18A 0.9300 .
C31 C35 1.377(5) .
C31 C32 1.382(5) .
C31 C36 1.503(5) .
C5 C6 1.375(5) .
C5 H5A 0.9300 .
C33 C32 1.363(5) .
C33 H33A 0.9300 .
C60 C61 1.363(5) .
C60 H60A 0.9300 .
C34 C35 1.389(5) .
C34 H34A 0.9300 .
C29 C30 1.384(5) 9_575
C29 H29A 0.9300 .
C54 C53 1.364(5) .
C54 H54A 0.9300 .
C19 C22 1.463(5) .
C30 C29 1.384(5) 9_575
C30 H30A 0.9300 .
C48 C44 1.364(6) .
C48 C47 1.370(5) .
C48 H48A 0.9300 .
C8 C7 1.387(5) .
C8 H8A 0.9300 .
C58 C59 1.360(6) .
C58 C57 1.403(6) .
C58 H58A 0.9300 .
C35 H35A 0.9300 .
C36 C37 1.523(5) .
C36 H36A 0.9700 .
C36 H36B 0.9700 .
C57 C61 1.360(6) .
C57 C62 1.500(5) .
C37 C38 1.511(5) .
C37 H37A 0.9700 .
C37 H37B 0.9700 .
C17 H17A 0.9300 .
C56 C52 1.376(6) .
C56 C55 1.384(6) .
C56 H56A 0.9300 .
C53 C52 1.387(5) .
C53 H53A 0.9300 .
C59 H59A 0.9300 .
C55 H55A 0.9300 .
C47 H47A 0.9300 .
C42 C43 1.372(5) .
C42 H42A 0.9300 .
C43 C39 1.383(5) .
C43 H43A 0.9300 .
C44 C45 1.381(6) .
C44 C49 1.521(5) .
C32 H32A 0.9300 .
C41 C40 1.372(5) .
C41 H41A 0.9300 .
C52 C51 1.506(6) .
C39 C40 1.364(5) .
C39 C38 1.505(5) .
C38 H38A 0.9700 .
C38 H38B 0.9700 .
C61 H61A 0.9300 .
C46 C45 1.389(6) .
C46 H46A 0.9300 .
C51 C50 1.523(6) .
C51 H51A 0.9700 .
C51 H51B 0.9700 .
C40 H40A 0.9300 .
C50 C49 1.487(5) .
C50 H50A 0.9700 .
C50 H50B 0.9700 .
C62 C63 1.5374 .
C62 H62A 0.9700 .
C62 H62B 0.9700 .
C63 C62 1.539(5) 6_654
C63 H63A 0.9700 .
C63 H63B 0.9700 .
C49 H49A 0.9700 .
C49 H49B 0.9700 .
C45 H45A 0.9300 .
O4W H7 0.843(10) .
O4W H8 0.844(10) .
O5W H10 0.835(10) .
O5W H9 0.838(10) .
O6W H11 0.838(10) .
O6W H12 0.840(10) .
O1W H1 0.840(10) .
O1W H2 0.843(10) .
O2W H3 0.839(10) .
O2W H4 0.842(10) .
O3W H5 0.846(10) .
O3W H6 0.845(10) .
C7 C6 1.403(5) .
C7 C10 1.460(5) .
C10 C11 1.307(5) .
C10 H10A 0.928(10) .
C6 H6A 0.9300 .
C11 C12 1.475(5) .
C11 H11A 0.923(10) .
C12 O4 1.260(4) .
C12 O3 1.276(4) .
C12 Ni1 2.430(4) 14
O3 Ni1 2.068(2) 14
O4 Ni1 2.139(3) 14
C22 C23 1.317(5) .
C22 H22A 0.929(10) .
C23 C24 1.459(5) .
C23 H23A 0.929(10) .
C24 O7 1.269(4) .
C24 O8 1.275(4) .
C24 Ni2 2.446(4) 14
O8 Ni2 2.083(2) 14
O7 Ni2 2.135(2) 14
